data_4071066
loop_
_publ_author_name
'Pariya, Chandi'
'Marcos, Yoseph S.'
'Zhang, Yixun'
'Fronczek, Frank R.'
'Maverick, Andrew W.'

_publ_section_title
;
 Organosilicon-Based Multifunctional \b-Diketones and their Rhodium and
 Iridium Complexes
;
_journal_issue 17
_journal_name_full Organometallics
_journal_page_first 4318
_journal_paper_doi 10.1021/om701233a
_journal_volume 27
_journal_year 2008
_chemical_compound_source 'local laboratory'
_chemical_formula_moiety 'C58 H69 O6 Rh3 Si, C7 H8'
_chemical_formula_sum 'C65 H77 O6 Rh3 Si'
_chemical_formula_weight 1291.09
_chemical_name_common MeSi(phac-Rh(COD))3
_chemical_name_systematic
; 
tris(1,5-cyclooctadiene)[mu-[3,3',3"-[methylsilylidynetris(1,4-
phenylene)]tris(2,4-pentanedionato)]trirhodium
toluene solvate
;
_space_group_IT_number 2
_symmetry_cell_setting triclinic
_symmetry_space_group_name_Hall '-P 1'
_symmetry_space_group_name_H-M 'P -1'
_atom_sites_solution_hydrogens geom
_atom_sites_solution_primary direct
_atom_sites_solution_secondary difmap
_audit_creation_method SHELXL-97
_cell_angle_alpha 98.156(7)
_cell_angle_beta 96.646(9)
_cell_angle_gamma 97.498(9)
_cell_formula_units_Z 2
_cell_length_a 6.8596(10)
_cell_length_b 16.044(3)
_cell_length_c 27.200(5)
_cell_measurement_reflns_used 9377
_cell_measurement_temperature 90
_cell_measurement_theta_max 25.0
_cell_measurement_theta_min 2.5
_cell_volume 2910.3(9)
_computing_cell_refinement 'HKL Scalepack (Otwinowski & Minor 1997)'
_computing_data_collection 'COLLECT (Nonius, 2000)'
_computing_data_reduction 'HKL Denzo and Scalepack (Otwinowski & Minor 1997)'
_computing_molecular_graphics 'ORTEP-3 for Windows (Farrugia, 1997)'
_computing_publication_material 'SHELXL-97 (Sheldrick, 1997)'
_computing_structure_refinement 'SHELXL-97 (Sheldrick, 1997)'
_computing_structure_solution 'SIR97 (Altomare  et al., 1999)'
_diffrn_ambient_temperature 90
_diffrn_measured_fraction_theta_full 0.993
_diffrn_measured_fraction_theta_max 0.993
_diffrn_measurement_device 'KappaCCD (with Oxford Cryostream)'
_diffrn_measurement_method ' \w scans with \k offsets'
_diffrn_radiation_monochromator graphite
_diffrn_radiation_source 'fine-focus sealed tube'
_diffrn_radiation_type MoK\a
_diffrn_radiation_wavelength 0.71073
_diffrn_reflns_av_R_equivalents 0.077
_diffrn_reflns_av_sigmaI/netI 0.1197
_diffrn_reflns_limit_h_max 8
_diffrn_reflns_limit_h_min -8
_diffrn_reflns_limit_k_max 19
_diffrn_reflns_limit_k_min -18
_diffrn_reflns_limit_l_max 32
_diffrn_reflns_limit_l_min -32
_diffrn_reflns_number 34484
_diffrn_reflns_theta_full 25.0
_diffrn_reflns_theta_max 25.0
_diffrn_reflns_theta_min 2.5
_diffrn_standards_decay_% <2
_diffrn_standards_number 0
_exptl_absorpt_coefficient_mu 0.912
_exptl_absorpt_correction_T_max 0.973
_exptl_absorpt_correction_T_min 0.741
_exptl_absorpt_correction_type multi-scan
_exptl_absorpt_process_details 'HKL Scalepack (Otwinowski & Minor 1997)'
_exptl_crystal_colour yellow
_exptl_crystal_density_diffrn 1.473
_exptl_crystal_density_method 'not measured'
_exptl_crystal_description needle
_exptl_crystal_F_000 1328
_exptl_crystal_size_max 0.35
_exptl_crystal_size_mid 0.04
_exptl_crystal_size_min 0.03
_refine_diff_density_max 1.01
_refine_diff_density_min -1.29
_refine_diff_density_rms 0.134
_refine_ls_extinction_method none
_refine_ls_goodness_of_fit_ref 1.022
_refine_ls_hydrogen_treatment constr
_refine_ls_matrix_type full
_refine_ls_number_parameters 639
_refine_ls_number_reflns 10169
_refine_ls_number_restraints 8
_refine_ls_restrained_S_all 1.022
_refine_ls_R_factor_all 0.119
_refine_ls_R_factor_gt 0.060
_refine_ls_shift/su_max 0.001
_refine_ls_shift/su_mean 0.000
_refine_ls_structure_factor_coef Fsqd
_refine_ls_weighting_details 'calc w=1/[\s^2^(Fo^2^)+(0.0498P)^2^+7.7943P] where P=(Fo^2^+2Fc^2^)/3'
_refine_ls_weighting_scheme calc
_refine_ls_wR_factor_gt 0.118
_refine_ls_wR_factor_ref 0.138
_reflns_number_gt 6446
_reflns_number_total 10169
_reflns_threshold_expression I>2\s(I)
_cod_data_source_file om701233a_si_001.cif
_cod_data_source_block compound_11
_cod_depositor_comments
;
The following automatic conversions were performed:

'_symmetry_cell_setting' value 'Triclinic' changed to 'triclinic'
according to /home/saulius/struct/CIF-dictionaries/cif_core.dic
dictionary named 'cif_core.dic' version 2.4.1 from 2010-06-29.

Automatic conversion script
Id: cif_fix_values 1715 2011-07-08 13:25:40Z adriana 
;
_cod_original_sg_symbol_H-M 'P -1          '
_cod_database_code 4071066

loop_
_symmetry_equiv_pos_as_xyz
'x, y, z'
'-x, -y, -z'

loop_
_atom_site_label
_atom_site_type_symbol
_atom_site_fract_x
_atom_site_fract_y
_atom_site_fract_z
_atom_site_U_iso_or_equiv
_atom_site_adp_type
_atom_site_occupancy
_atom_site_symmetry_multiplicity
_atom_site_calc_flag
_atom_site_refinement_flags
_atom_site_disorder_assembly
_atom_site_disorder_group
Rh1 Rh 1.13682(8) 0.04735(4) 0.80259(2) 0.02181(16) Uani 1 1 d . . .
Rh2 Rh -0.56127(8) 0.16596(4) 0.39685(2) 0.02254(16) Uani 1 1 d . . .
Rh3 Rh 0.18795(9) 0.74237(4) 0.93667(2) 0.03073(18) Uani 1 1 d . . .
Si1 Si 0.5421(3) 0.45401(11) 0.63519(7) 0.0164(4) Uani 1 1 d . . .
O1 O 1.1976(6) 0.0960(3) 0.73976(18) 0.0249(12) Uani 1 1 d . . .
O2 O 0.9137(7) 0.1189(3) 0.80909(19) 0.0329(13) Uani 1 1 d . . .
O3 O -0.4095(7) 0.2870(3) 0.41440(18) 0.0262(12) Uani 1 1 d . . .
O4 O -0.3848(8) 0.1312(3) 0.4533(2) 0.0504(17) Uani 1 1 d . . .
O5 O 0.4121(7) 0.7510(3) 0.89470(18) 0.0315(13) Uani 1 1 d . . .
O6 O 0.0217(7) 0.6572(3) 0.8802(2) 0.0390(14) Uani 1 1 d . . .
C1 C 0.7093(10) 0.5315(4) 0.6080(3) 0.0226(17) Uani 1 1 d . . .
H1A H 0.8170 0.5607 0.6340 0.034 Uiso 1 1 calc R . .
H1B H 0.6333 0.5735 0.5953 0.034 Uiso 1 1 calc R . .
H1C H 0.7654 0.5010 0.5805 0.034 Uiso 1 1 calc R . .
C2 C 0.6802(9) 0.3723(4) 0.6603(2) 0.0168(15) Uani 1 1 d . . .
C3 C 0.6121(9) 0.2851(4) 0.6485(3) 0.0206(16) Uani 1 1 d . . .
H3 H 0.5005 0.2656 0.6235 0.025 Uiso 1 1 calc R . .
C4 C 0.7022(9) 0.2261(4) 0.6719(3) 0.0208(16) Uani 1 1 d . . .
H4 H 0.6521 0.1672 0.6627 0.025 Uiso 1 1 calc R . .
C5 C 0.8645(9) 0.2520(4) 0.7088(2) 0.0178(15) Uani 1 1 d . . .
C6 C 0.9393(9) 0.3383(4) 0.7199(3) 0.0192(16) Uani 1 1 d . . .
H6 H 1.0538 0.3574 0.7441 0.023 Uiso 1 1 calc R . .
C7 C 0.8489(9) 0.3965(4) 0.6962(3) 0.0209(17) Uani 1 1 d . . .
H7 H 0.9030 0.4551 0.7046 0.025 Uiso 1 1 calc R . .
C8 C 1.1651(11) 0.1666(5) 0.6701(3) 0.037(2) Uani 1 1 d . . .
H8A H 1.2031 0.2280 0.6715 0.055 Uiso 1 1 calc R . .
H8B H 1.0538 0.1456 0.6433 0.055 Uiso 1 1 calc R . .
H8C H 1.2782 0.1373 0.6632 0.055 Uiso 1 1 calc R . .
C9 C 1.1041(9) 0.1494(4) 0.7195(3) 0.0207(16) Uani 1 1 d . . .
C10 C 0.9510(9) 0.1899(4) 0.7380(3) 0.0200(16) Uani 1 1 d . . .
C11 C 0.8679(10) 0.1725(5) 0.7806(3) 0.0261(17) Uani 1 1 d . . .
C12 C 0.6999(11) 0.2181(5) 0.7957(3) 0.040(2) Uani 1 1 d . . .
H12A H 0.5774 0.1932 0.7734 0.060 Uiso 1 1 calc R . .
H12B H 0.7310 0.2786 0.7932 0.060 Uiso 1 1 calc R . .
H12C H 0.6823 0.2122 0.8304 0.060 Uiso 1 1 calc R . .
C13 C 1.2852(11) -0.0558(5) 0.7802(3) 0.0325(19) Uani 1 1 d . . .
H13 H 1.2548 -0.0441 0.7471 0.039 Uiso 1 1 calc R . .
C14 C 1.4169(10) 0.0051(5) 0.8137(3) 0.0295(19) Uani 1 1 d . . .
H14 H 1.4710 0.0548 0.8018 0.035 Uiso 1 1 calc R . .
C15 C 1.4800(11) -0.0024(5) 0.8677(3) 0.040(2) Uani 1 1 d . . .
H15A H 1.6181 0.0267 0.8780 0.048 Uiso 1 1 calc R . .
H15B H 1.4782 -0.0633 0.8706 0.048 Uiso 1 1 calc R . .
C16 C 1.3483(13) 0.0355(6) 0.9031(3) 0.053(3) Uani 1 1 d . . .
H16A H 1.4061 0.0954 0.9163 0.063 Uiso 1 1 calc R . .
H16B H 1.3457 0.0040 0.9318 0.063 Uiso 1 1 calc R . .
C17 C 1.1343(13) 0.0329(6) 0.8781(3) 0.044(2) Uani 1 1 d . . .
H17 H 1.0767 0.0836 0.8829 0.053 Uiso 1 1 calc R . .
C18 C 1.0175(12) -0.0399(6) 0.8483(3) 0.044(2) Uani 1 1 d . . .
H18 H 0.8872 -0.0350 0.8340 0.053 Uiso 1 1 calc R . .
C19 C 1.0892(13) -0.1254(5) 0.8380(4) 0.059(3) Uani 1 1 d . . .
H19A H 1.1836 -0.1317 0.8671 0.070 Uiso 1 1 calc R . .
H19B H 0.9744 -0.1711 0.8345 0.070 Uiso 1 1 calc R . .
C20 C 1.1888(13) -0.1368(5) 0.7916(4) 0.049(2) Uani 1 1 d . . .
H20A H 1.2896 -0.1750 0.7961 0.059 Uiso 1 1 calc R . .
H20B H 1.0888 -0.1646 0.7628 0.059 Uiso 1 1 calc R . .
C21 C 0.3337(9) 0.3971(4) 0.5867(2) 0.0140(15) Uani 1 1 d . . .
C22 C 0.3597(10) 0.3628(5) 0.5382(3) 0.0296(19) Uani 1 1 d . . .
H22 H 0.4886 0.3698 0.5284 0.036 Uiso 1 1 calc R . .
C23 C 0.2017(10) 0.3186(5) 0.5040(3) 0.0259(18) Uani 1 1 d . . .
H23 H 0.2251 0.2956 0.4714 0.031 Uiso 1 1 calc R . .
C24 C 0.0103(9) 0.3072(4) 0.5162(2) 0.0166(15) Uani 1 1 d . . .
C25 C -0.0148(10) 0.3405(5) 0.5643(3) 0.0279(18) Uani 1 1 d . . .
H25 H -0.1438 0.3336 0.5740 0.033 Uiso 1 1 calc R . .
C26 C 0.1429(10) 0.3837(4) 0.5987(2) 0.0191(16) Uani 1 1 d . . .
H26 H 0.1194 0.4048 0.6316 0.023 Uiso 1 1 calc R . .
C27 C -0.1852(11) 0.4059(4) 0.4524(3) 0.036(2) Uani 1 1 d . . .
H27A H -0.2980 0.4365 0.4461 0.055 Uiso 1 1 calc R . .
H27B H -0.0949 0.4146 0.4276 0.055 Uiso 1 1 calc R . .
H27C H -0.1144 0.4277 0.4861 0.055 Uiso 1 1 calc R . .
C28 C -0.2588(10) 0.3129(4) 0.4484(3) 0.0222(17) Uani 1 1 d . . .
C29 C -0.1661(9) 0.2630(4) 0.4791(3) 0.0186(16) Uani 1 1 d . . .
C30 C -0.2344(12) 0.1775(5) 0.4809(3) 0.038(2) Uani 1 1 d . . .
C31 C -0.1259(17) 0.1320(5) 0.5177(4) 0.079(4) Uani 1 1 d . . .
H31A H -0.1644 0.0703 0.5077 0.119 Uiso 1 1 calc R . .
H31B H -0.1601 0.1492 0.5513 0.119 Uiso 1 1 calc R . .
H31C H 0.0175 0.1468 0.5180 0.119 Uiso 1 1 calc R . .
C32 C -0.7969(12) 0.2090(5) 0.3554(3) 0.043(2) Uani 1 1 d . . .
H32 H -0.7601 0.2621 0.3770 0.052 Uiso 1 1 calc R . .
C33 C -0.6668(12) 0.1840(6) 0.3230(3) 0.051(3) Uani 1 1 d . . .
H33 H -0.5492 0.2221 0.3223 0.061 Uiso 1 1 calc R . .
C34 C -0.7030(13) 0.0975(9) 0.2880(3) 0.079(4) Uani 1 1 d . . .
H34A H -0.8448 0.0856 0.2735 0.095 Uiso 1 1 calc R . .
H34B H -0.6242 0.1025 0.2600 0.095 Uiso 1 1 calc R . .
C35 C -0.6526(17) 0.0222(7) 0.3117(4) 0.078(4) Uani 1 1 d . . .
H35A H -0.7548 -0.0277 0.2979 0.094 Uiso 1 1 calc R . .
H35B H -0.5237 0.0083 0.3025 0.094 Uiso 1 1 calc R . .
C36 C -0.6406(12) 0.0367(5) 0.3651(4) 0.046(2) Uani 1 1 d . . .
H36 H -0.5175 0.0305 0.3831 0.055 Uiso 1 1 calc R . .
C37 C -0.7826(14) 0.0582(5) 0.3937(3) 0.046(2) Uani 1 1 d . . .
H37 H -0.7521 0.0636 0.4291 0.056 Uiso 1 1 calc R . .
C38 C -0.9843(13) 0.0739(6) 0.3726(5) 0.086(4) Uani 1 1 d . . .
H38A H -1.0338 0.0304 0.3426 0.103 Uiso 1 1 calc R . .
H38B H -1.0755 0.0654 0.3977 0.103 Uiso 1 1 calc R . .
C39 C -0.9944(11) 0.1572(7) 0.3586(3) 0.055(3) Uani 1 1 d . . .
H39A H -1.0618 0.1901 0.3833 0.066 Uiso 1 1 calc R . .
H39B H -1.0778 0.1498 0.3256 0.066 Uiso 1 1 calc R . .
C40 C 0.4402(9) 0.5097(4) 0.6900(2) 0.0156(15) Uani 1 1 d . . .
C41 C 0.3684(11) 0.5876(4) 0.6889(3) 0.0286(18) Uani 1 1 d . . .
H41 H 0.3642 0.6117 0.6589 0.034 Uiso 1 1 calc R . .
C42 C 0.3034(11) 0.6303(4) 0.7306(3) 0.0290(18) Uani 1 1 d . . .
H42 H 0.2538 0.6824 0.7283 0.035 Uiso 1 1 calc R . .
C43 C 0.3091(9) 0.5988(4) 0.7752(3) 0.0212(17) Uani 1 1 d . . .
C44 C 0.3701(9) 0.5207(4) 0.7756(3) 0.0202(16) Uani 1 1 d . . .
H44 H 0.3690 0.4960 0.8054 0.024 Uiso 1 1 calc R . .
C45 C 0.4326(9) 0.4769(4) 0.7346(2) 0.0177(15) Uani 1 1 d . . .
H45 H 0.4717 0.4227 0.7367 0.021 Uiso 1 1 calc R . .
C46 C 0.6057(11) 0.7325(5) 0.8302(3) 0.040(2) Uani 1 1 d . . .
H46A H 0.6496 0.7940 0.8394 0.060 Uiso 1 1 calc R . .
H46B H 0.5821 0.7173 0.7936 0.060 Uiso 1 1 calc R . .
H46C H 0.7084 0.7018 0.8439 0.060 Uiso 1 1 calc R . .
C47 C 0.4162(11) 0.7086(5) 0.8513(3) 0.0274(18) Uani 1 1 d . . .
C48 C 0.2616(10) 0.6474(4) 0.8233(3) 0.0227(17) Uani 1 1 d . . .
C49 C 0.0789(11) 0.6257(5) 0.8389(3) 0.0295(19) Uani 1 1 d . . .
C50 C -0.0771(11) 0.5597(6) 0.8059(3) 0.051(3) Uani 1 1 d . . .
H50A H -0.1995 0.5549 0.8213 0.077 Uiso 1 1 calc R . .
H50B H -0.0291 0.5045 0.8020 0.077 Uiso 1 1 calc R . .
H50C H -0.1037 0.5769 0.7729 0.077 Uiso 1 1 calc R . .
C51 C 0.3224(12) 0.8545(5) 0.9857(3) 0.044(2) Uani 1 1 d . . .
H51 H 0.3713 0.8741 0.9575 0.053 Uiso 1 1 calc R . .
C52 C 0.3954(13) 0.7847(6) 1.0020(3) 0.049(2) Uani 1 1 d . . .
H52 H 0.4925 0.7612 0.9844 0.058 Uiso 1 1 calc R . .
C53 C 0.3333(17) 0.7436(7) 1.0448(4) 0.076(3) Uani 1 1 d . . .
H53A H 0.3904 0.7811 1.0767 0.092 Uiso 1 1 calc R . .
H53B H 0.3869 0.6892 1.0445 0.092 Uiso 1 1 calc R . .
C54 C 0.1102(17) 0.7265(7) 1.0424(4) 0.076(3) Uani 1 1 d . . .
H54A H 0.0665 0.7754 1.0624 0.092 Uiso 1 1 calc R . .
H54B H 0.0751 0.6757 1.0583 0.092 Uiso 1 1 calc R . .
C55 C -0.0060(14) 0.7117(7) 0.9891(4) 0.059(3) Uani 1 1 d . . .
H55 H -0.0352 0.6548 0.9717 0.070 Uiso 1 1 calc R . .
C56 C -0.0700(12) 0.7743(7) 0.9649(3) 0.049(3) Uani 1 1 d . . .
H56 H -0.1408 0.7571 0.9321 0.059 Uiso 1 1 calc R . .
C57 C -0.0382(13) 0.8697(6) 0.9858(4) 0.061(3) Uani 1 1 d . . .
H57A H -0.0723 0.9017 0.9582 0.074 Uiso 1 1 calc R . .
H57B H -0.1286 0.8805 1.0110 0.074 Uiso 1 1 calc R . .
C58 C 0.1723(13) 0.9014(5) 1.0094(3) 0.049(2) Uani 1 1 d . . .
H58A H 0.1839 0.8961 1.0454 0.059 Uiso 1 1 calc R . .
H58B H 0.2036 0.9626 1.0071 0.059 Uiso 1 1 calc R . .
C1S C 0.6455(17) 0.6090(6) 0.1166(5) 0.0697(16) Uiso 0.585(8) 1 d PGD A 1
C2S C 0.4434(16) 0.5807(7) 0.1132(5) 0.0697(16) Uiso 0.585(8) 1 d PGD A 1
H2S H 0.3591 0.6172 0.1275 0.084 Uiso 0.585(8) 1 calc PR A 1
C3S C 0.3645(13) 0.4990(8) 0.0890(5) 0.0697(16) Uiso 0.585(8) 1 d PGD A 1
H3S H 0.2264 0.4796 0.0867 0.084 Uiso 0.585(8) 1 calc PR A 1
C4S C 0.4878(17) 0.4456(6) 0.0682(5) 0.0697(16) Uiso 0.585(8) 1 d PGD A 1
H4S H 0.4339 0.3898 0.0517 0.084 Uiso 0.585(8) 1 calc PR A 1
C5S C 0.6900(16) 0.4739(7) 0.0716(5) 0.0697(16) Uiso 0.585(8) 1 d PGD A 1
H5S H 0.7743 0.4375 0.0573 0.084 Uiso 0.585(8) 1 calc PR A 1
C6S C 0.7688(13) 0.5557(8) 0.0958(5) 0.0697(16) Uiso 0.585(8) 1 d PGD A 1
H6S H 0.9070 0.5750 0.0981 0.084 Uiso 0.585(8) 1 calc PR A 1
C7S C 0.728(3) 0.6929(11) 0.1425(7) 0.0697(16) Uiso 0.585(8) 1 d PD A 1
C8S C 0.579(2) 0.5001(9) 0.0776(6) 0.0697(16) Uiso 0.415(8) 1 d PGD A 2
C9S C 0.762(2) 0.5511(11) 0.0925(7) 0.0697(16) Uiso 0.415(8) 1 d PGD A 2
H9S H 0.8762 0.5352 0.0791 0.084 Uiso 0.415(8) 1 calc PR A 2
C10S C 0.7779(19) 0.6253(10) 0.1269(7) 0.0697(16) Uiso 0.415(8) 1 d PGD A 2
H10S H 0.9031 0.6601 0.1371 0.084 Uiso 0.415(8) 1 calc PR A 2
C11S C 0.611(2) 0.6485(9) 0.1464(6) 0.0697(16) Uiso 0.415(8) 1 d PGD A 2
H11S H 0.6217 0.6992 0.1699 0.084 Uiso 0.415(8) 1 calc PR A 2
C12S C 0.428(2) 0.5975(11) 0.1315(7) 0.0697(16) Uiso 0.415(8) 1 d PGD A 2
H12S H 0.3134 0.6133 0.1449 0.084 Uiso 0.415(8) 1 calc PR A 2
C13S C 0.4116(19) 0.5233(10) 0.0971(7) 0.0697(16) Uiso 0.415(8) 1 d PGD A 2
H13S H 0.2865 0.4884 0.0869 0.084 Uiso 0.415(8) 1 calc PR A 2
C14S C 0.546(4) 0.4294(16) 0.0397(10) 0.0697(16) Uiso 0.415(8) 1 d PD A 2

loop_
_atom_site_aniso_label
_atom_site_aniso_U_11
_atom_site_aniso_U_22
_atom_site_aniso_U_33
_atom_site_aniso_U_23
_atom_site_aniso_U_13
_atom_site_aniso_U_12
Rh1 0.0187(3) 0.0251(3) 0.0240(4) 0.0069(3) 0.0038(2) 0.0080(2)
Rh2 0.0255(3) 0.0208(3) 0.0175(3) -0.0008(3) -0.0009(2) -0.0028(2)
Rh3 0.0367(4) 0.0340(4) 0.0205(4) -0.0015(3) 0.0049(3) 0.0071(3)
Si1 0.0185(10) 0.0157(10) 0.0147(11) 0.0009(8) 0.0011(8) 0.0039(8)
O1 0.024(3) 0.031(3) 0.026(3) 0.011(2) 0.010(2) 0.013(2)
O2 0.029(3) 0.048(3) 0.029(3) 0.012(3) 0.009(2) 0.022(3)
O3 0.029(3) 0.021(3) 0.023(3) 0.006(2) -0.010(2) -0.006(2)
O4 0.065(4) 0.023(3) 0.049(4) 0.009(3) -0.030(3) -0.015(3)
O5 0.033(3) 0.037(3) 0.022(3) -0.002(2) 0.003(2) 0.007(2)
O6 0.035(3) 0.044(3) 0.035(3) -0.008(3) 0.013(3) 0.003(3)
C1 0.027(4) 0.018(4) 0.023(4) 0.003(3) 0.008(3) 0.004(3)
C2 0.017(4) 0.020(4) 0.014(4) 0.004(3) 0.002(3) 0.004(3)
C3 0.014(3) 0.022(4) 0.022(4) -0.001(3) -0.006(3) -0.001(3)
C4 0.026(4) 0.008(3) 0.025(4) 0.005(3) -0.011(3) 0.000(3)
C5 0.015(3) 0.019(4) 0.019(4) 0.000(3) 0.002(3) 0.005(3)
C6 0.017(4) 0.018(4) 0.020(4) -0.001(3) -0.003(3) 0.003(3)
C7 0.021(4) 0.016(4) 0.025(4) -0.006(3) 0.008(3) 0.004(3)
C8 0.038(5) 0.042(5) 0.039(5) 0.016(4) 0.022(4) 0.016(4)
C9 0.020(4) 0.018(4) 0.022(4) 0.004(3) -0.002(3) -0.001(3)
C10 0.014(3) 0.021(4) 0.023(4) 0.000(3) -0.002(3) 0.002(3)
C11 0.027(4) 0.028(4) 0.029(5) 0.014(4) 0.005(3) 0.014(3)
C12 0.044(5) 0.053(6) 0.036(5) 0.012(4) 0.022(4) 0.032(4)
C13 0.044(5) 0.028(5) 0.030(5) 0.006(4) 0.000(4) 0.023(4)
C14 0.024(4) 0.030(5) 0.034(5) -0.003(4) 0.005(4) 0.008(3)
C15 0.036(5) 0.045(5) 0.035(5) -0.008(4) -0.008(4) 0.019(4)
C16 0.067(6) 0.067(7) 0.022(5) 0.000(5) -0.012(4) 0.029(5)
C17 0.064(6) 0.054(6) 0.029(5) 0.022(5) 0.016(5) 0.043(5)
C18 0.038(5) 0.058(6) 0.047(6) 0.038(5) 0.012(4) 0.012(5)
C19 0.044(5) 0.032(5) 0.109(10) 0.038(6) 0.013(6) 0.009(4)
C20 0.047(5) 0.031(5) 0.066(7) 0.010(5) -0.012(5) 0.007(4)
C21 0.021(4) 0.008(3) 0.013(4) 0.004(3) 0.002(3) 0.003(3)
C22 0.022(4) 0.045(5) 0.018(4) -0.005(4) 0.001(3) 0.003(4)
C23 0.030(4) 0.038(5) 0.011(4) -0.004(3) 0.002(3) 0.017(4)
C24 0.027(4) 0.015(4) 0.009(4) 0.006(3) -0.002(3) 0.008(3)
C25 0.019(4) 0.038(5) 0.023(4) -0.004(4) 0.004(3) -0.003(3)
C26 0.030(4) 0.020(4) 0.008(4) 0.003(3) 0.007(3) 0.001(3)
C27 0.035(4) 0.027(5) 0.042(5) 0.017(4) -0.018(4) -0.005(4)
C28 0.022(4) 0.018(4) 0.025(4) 0.000(3) 0.004(3) -0.002(3)
C29 0.018(4) 0.022(4) 0.015(4) -0.001(3) 0.004(3) 0.003(3)
C30 0.056(5) 0.026(5) 0.028(5) 0.007(4) -0.011(4) 0.007(4)
C31 0.123(9) 0.020(5) 0.075(8) 0.021(5) -0.055(7) -0.014(5)
C32 0.045(5) 0.032(5) 0.040(6) -0.014(4) -0.029(4) 0.008(4)
C33 0.022(4) 0.084(7) 0.041(6) 0.035(5) -0.013(4) -0.023(5)
C34 0.031(5) 0.183(13) 0.013(5) -0.036(7) -0.015(4) 0.051(7)
C35 0.080(8) 0.069(8) 0.062(8) -0.029(6) 0.024(6) -0.041(6)
C36 0.029(5) 0.022(5) 0.071(7) -0.015(4) -0.016(5) -0.006(4)
C37 0.062(6) 0.031(5) 0.032(5) 0.001(4) 0.000(5) -0.031(5)
C38 0.033(6) 0.044(7) 0.165(13) -0.025(7) 0.030(7) -0.018(5)
C39 0.021(5) 0.115(9) 0.020(5) -0.015(5) -0.002(4) 0.012(5)
C40 0.016(3) 0.009(3) 0.017(4) -0.006(3) -0.006(3) 0.000(3)
C41 0.044(5) 0.024(4) 0.016(4) 0.002(3) 0.002(3) 0.005(4)
C42 0.042(5) 0.016(4) 0.030(5) 0.002(3) 0.001(4) 0.013(3)
C43 0.017(4) 0.026(4) 0.018(4) -0.003(3) 0.004(3) -0.003(3)
C44 0.025(4) 0.019(4) 0.018(4) 0.010(3) 0.005(3) 0.001(3)
C45 0.019(4) 0.019(4) 0.017(4) 0.002(3) 0.003(3) 0.006(3)
C46 0.030(4) 0.041(5) 0.041(6) -0.009(4) 0.006(4) -0.007(4)
C47 0.037(4) 0.033(5) 0.012(4) -0.003(3) 0.005(3) 0.008(4)
C48 0.033(4) 0.020(4) 0.015(4) -0.002(3) 0.008(3) 0.007(3)
C49 0.035(5) 0.029(4) 0.022(4) -0.009(4) 0.009(4) 0.009(4)
C50 0.035(5) 0.059(6) 0.049(6) -0.019(5) 0.010(4) -0.003(4)
C51 0.058(6) 0.047(6) 0.019(5) -0.016(4) 0.000(4) 0.008(5)
C52 0.060(6) 0.063(7) 0.018(5) -0.005(4) -0.006(4) 0.012(5)
C53 0.111(10) 0.086(9) 0.028(6) 0.016(6) -0.003(6) 0.004(7)
C54 0.105(9) 0.103(9) 0.026(6) 0.022(6) 0.034(6) 0.002(7)
C55 0.070(7) 0.062(7) 0.043(6) -0.004(5) 0.034(5) -0.004(6)
C56 0.042(5) 0.083(8) 0.020(5) -0.006(5) 0.006(4) 0.013(5)
C57 0.065(7) 0.071(7) 0.046(6) -0.026(5) 0.010(5) 0.036(5)
C58 0.065(6) 0.043(6) 0.038(6) -0.011(4) 0.018(5) 0.012(5)

loop_
_atom_type_symbol
_atom_type_description
_atom_type_scat_dispersion_real
_atom_type_scat_dispersion_imag
_atom_type_scat_source
C C 0.0033 0.0016 'International Tables Vol C Tables 4.2.6.8 and 6.1.1.4'
H H 0.0000 0.0000 'International Tables Vol C Tables 4.2.6.8 and 6.1.1.4'
O O 0.0106 0.0060 'International Tables Vol C Tables 4.2.6.8 and 6.1.1.4'
Rh Rh -1.1178 0.9187 'International Tables Vol C Tables 4.2.6.8 and 6.1.1.4'
Si Si 0.0817 0.0704 'International Tables Vol C Tables 4.2.6.8 and 6.1.1.4'

loop_
_geom_angle_atom_site_label_1
_geom_angle_atom_site_label_2
_geom_angle_atom_site_label_3
_geom_angle
O2 Rh1 O1 90.06(19)
O2 Rh1 C17 88.5(3)
O1 Rh1 C17 161.7(3)
O2 Rh1 C13 159.9(3)
O1 Rh1 C13 89.2(3)
C17 Rh1 C13 98.3(3)
O2 Rh1 C14 161.6(2)
O1 Rh1 C14 93.1(3)
C17 Rh1 C14 82.9(3)
C13 Rh1 C14 38.3(3)
O2 Rh1 C18 92.9(3)
O1 Rh1 C18 159.4(3)
C17 Rh1 C18 38.9(3)
C13 Rh1 C18 81.1(3)
C14 Rh1 C18 90.5(3)
O4 Rh2 O3 89.41(19)
O4 Rh2 C36 89.2(3)
O3 Rh2 C36 161.3(3)
O4 Rh2 C32 162.9(3)
O3 Rh2 C32 91.0(2)
C36 Rh2 C32 95.8(3)
O4 Rh2 C33 159.0(3)
O3 Rh2 C33 92.5(3)
C36 Rh2 C33 82.3(4)
C32 Rh2 C33 38.0(3)
O4 Rh2 C37 92.5(3)
O3 Rh2 C37 161.2(3)
C36 Rh2 C37 37.5(3)
C32 Rh2 C37 81.7(4)
C33 Rh2 C37 92.3(3)
O5 Rh3 O6 89.49(19)
O5 Rh3 C56 156.6(3)
O6 Rh3 C56 90.7(3)
O5 Rh3 C52 89.5(3)
O6 Rh3 C52 156.9(3)
C56 Rh3 C52 99.2(3)
O5 Rh3 C51 91.1(3)
O6 Rh3 C51 164.6(3)
C56 Rh3 C51 82.7(3)
C52 Rh3 C51 38.5(3)
O5 Rh3 C55 165.5(4)
O6 Rh3 C55 92.5(3)
C56 Rh3 C55 37.8(3)
C52 Rh3 C55 83.1(4)
C51 Rh3 C55 90.7(4)
C1 Si1 C21 110.8(3)
C1 Si1 C2 111.3(3)
C21 Si1 C2 108.1(3)
C1 Si1 C40 110.6(3)
C21 Si1 C40 110.0(3)
C2 Si1 C40 105.9(3)
C9 O1 Rh1 125.8(4)
C11 O2 Rh1 125.7(5)
C28 O3 Rh2 126.3(4)
C30 O4 Rh2 126.7(5)
C47 O5 Rh3 127.1(4)
C49 O6 Rh3 126.5(5)
Si1 C1 H1A 109.5
Si1 C1 H1B 109.5
H1A C1 H1B 109.5
Si1 C1 H1C 109.5
H1A C1 H1C 109.5
H1B C1 H1C 109.5
C3 C2 C7 116.1(6)
C3 C2 Si1 122.7(5)
C7 C2 Si1 121.0(5)
C4 C3 C2 122.0(6)
C4 C3 H3 119.0
C2 C3 H3 119.0
C3 C4 C5 120.8(6)
C3 C4 H4 119.6
C5 C4 H4 119.6
C4 C5 C6 118.1(6)
C4 C5 C10 121.3(6)
C6 C5 C10 120.5(6)
C7 C6 C5 120.6(6)
C7 C6 H6 119.7
C5 C6 H6 119.7
C6 C7 C2 122.3(6)
C6 C7 H7 118.9
C2 C7 H7 118.9
C9 C8 H8A 109.5
C9 C8 H8B 109.5
H8A C8 H8B 109.5
C9 C8 H8C 109.5
H8A C8 H8C 109.5
H8B C8 H8C 109.5
O1 C9 C10 126.9(6)
O1 C9 C8 114.4(6)
C10 C9 C8 118.7(6)
C11 C10 C9 123.9(7)
C11 C10 C5 117.8(6)
C9 C10 C5 118.2(6)
O2 C11 C10 127.4(6)
O2 C11 C12 113.7(6)
C10 C11 C12 118.9(7)
C11 C12 H12A 109.5
C11 C12 H12B 109.5
H12A C12 H12B 109.5
C11 C12 H12C 109.5
H12A C12 H12C 109.5
H12B C12 H12C 109.5
C14 C13 C20 125.5(8)
C14 C13 Rh1 71.4(4)
C20 C13 Rh1 112.7(6)
C14 C13 H13 117.2
C20 C13 H13 117.2
Rh1 C13 H13 85.8
C13 C14 C15 124.4(7)
C13 C14 Rh1 70.3(4)
C15 C14 Rh1 112.6(5)
C13 C14 H14 117.8
C15 C14 H14 117.8
Rh1 C14 H14 87.2
C14 C15 C16 113.1(6)
C14 C15 H15A 109.0
C16 C15 H15A 109.0
C14 C15 H15B 109.0
C16 C15 H15B 109.0
H15A C15 H15B 107.8
C15 C16 C17 113.1(7)
C15 C16 H16A 108.9
C17 C16 H16A 108.9
C15 C16 H16B 108.9
C17 C16 H16B 108.9
H16A C16 H16B 107.8
C18 C17 C16 124.5(7)
C18 C17 Rh1 72.3(5)
C16 C17 Rh1 109.3(6)
C18 C17 H17 117.8
C16 C17 H17 117.8
Rh1 C17 H17 88.3
C17 C18 C19 123.5(8)
C17 C18 Rh1 68.8(4)
C19 C18 Rh1 111.7(6)
C17 C18 H18 118.3
C19 C18 H18 118.3
Rh1 C18 H18 89.5
C20 C19 C18 113.7(7)
C20 C19 H19A 108.8
C18 C19 H19A 108.8
C20 C19 H19B 108.8
C18 C19 H19B 108.8
H19A C19 H19B 107.7
C13 C20 C19 112.6(7)
C13 C20 H20A 109.1
C19 C20 H20A 109.1
C13 C20 H20B 109.1
C19 C20 H20B 109.1
H20A C20 H20B 107.8
C26 C21 C22 116.3(6)
C26 C21 Si1 120.1(5)
C22 C21 Si1 123.5(5)
C23 C22 C21 121.5(6)
C23 C22 H22 119.2
C21 C22 H22 119.2
C22 C23 C24 121.6(6)
C22 C23 H23 119.2
C24 C23 H23 119.2
C25 C24 C23 116.9(6)
C25 C24 C29 120.3(6)
C23 C24 C29 122.8(6)
C24 C25 C26 121.7(6)
C24 C25 H25 119.1
C26 C25 H25 119.1
C21 C26 C25 122.1(6)
C21 C26 H26 119.0
C25 C26 H26 119.0
C28 C27 H27A 109.5
C28 C27 H27B 109.5
H27A C27 H27B 109.5
C28 C27 H27C 109.5
H27A C27 H27C 109.5
H27B C27 H27C 109.5
O3 C28 C29 126.1(6)
O3 C28 C27 112.8(6)
C29 C28 C27 121.1(6)
C28 C29 C30 124.9(6)
C28 C29 C24 116.9(6)
C30 C29 C24 118.0(6)
O4 C30 C29 126.2(7)
O4 C30 C31 114.2(7)
C29 C30 C31 119.6(7)
C30 C31 H31A 109.5
C30 C31 H31B 109.5
H31A C31 H31B 109.5
C30 C31 H31C 109.5
H31A C31 H31C 109.5
H31B C31 H31C 109.5
C33 C32 C39 124.2(7)
C33 C32 Rh2 71.6(5)
C39 C32 Rh2 111.3(6)
C33 C32 H32 117.9
C39 C32 H32 117.9
Rh2 C32 H32 87.0
C32 C33 C34 123.3(7)
C32 C33 Rh2 70.3(5)
C34 C33 Rh2 109.1(6)
C32 C33 H33 118.4
C34 C33 H33 118.4
Rh2 C33 H33 90.6
C35 C34 C33 116.1(7)
C35 C34 H34A 108.3
C33 C34 H34A 108.3
C35 C34 H34B 108.3
C33 C34 H34B 108.3
H34A C34 H34B 107.4
C36 C35 C34 113.2(9)
C36 C35 H35A 108.9
C34 C35 H35A 108.9
C36 C35 H35B 108.9
C34 C35 H35B 108.9
H35A C35 H35B 107.8
C37 C36 C35 128.6(9)
C37 C36 Rh2 72.3(5)
C35 C36 Rh2 113.2(7)
C37 C36 H36 115.7
C35 C36 H36 115.7
Rh2 C36 H36 84.1
C36 C37 C38 123.9(9)
C36 C37 Rh2 70.2(4)
C38 C37 Rh2 112.0(6)
C36 C37 H37 118.1
C38 C37 H37 118.1
Rh2 C37 H37 87.8
C39 C38 C37 115.9(7)
C39 C38 H38A 108.3
C37 C38 H38A 108.3
C39 C38 H38B 108.3
C37 C38 H38B 108.3
H38A C38 H38B 107.4
C38 C39 C32 115.5(7)
C38 C39 H39A 108.4
C32 C39 H39A 108.4
C38 C39 H39B 108.4
C32 C39 H39B 108.4
H39A C39 H39B 107.5
C45 C40 C41 115.5(6)
C45 C40 Si1 122.2(5)
C41 C40 Si1 122.3(5)
C42 C41 C40 121.6(7)
C42 C41 H41 119.2
C40 C41 H41 119.2
C43 C42 C41 121.5(7)
C43 C42 H42 119.3
C41 C42 H42 119.3
C44 C43 C42 117.0(6)
C44 C43 C48 119.5(6)
C42 C43 C48 123.5(6)
C43 C44 C45 122.4(7)
C43 C44 H44 118.8
C45 C44 H44 118.8
C44 C45 C40 121.9(6)
C44 C45 H45 119.1
C40 C45 H45 119.1
C47 C46 H46A 109.5
C47 C46 H46B 109.5
H46A C46 H46B 109.5
C47 C46 H46C 109.5
H46A C46 H46C 109.5
H46B C46 H46C 109.5
O5 C47 C48 126.1(6)
O5 C47 C46 113.1(6)
C48 C47 C46 120.8(6)
C49 C48 C47 124.2(6)
C49 C48 C43 119.2(6)
C47 C48 C43 116.4(6)
O6 C49 C48 126.5(6)
O6 C49 C50 113.5(6)
C48 C49 C50 120.0(6)
C49 C50 H50A 109.5
C49 C50 H50B 109.5
H50A C50 H50B 109.5
C49 C50 H50C 109.5
H50A C50 H50C 109.5
H50B C50 H50C 109.5
C52 C51 C58 125.1(9)
C52 C51 Rh3 70.7(5)
C58 C51 Rh3 112.1(6)
C52 C51 H51 117.5
C58 C51 H51 117.5
Rh3 C51 H51 87.1
C51 C52 C53 125.3(9)
C51 C52 Rh3 70.8(5)
C53 C52 Rh3 110.9(6)
C51 C52 H52 117.3
C53 C52 H52 117.3
Rh3 C52 H52 88.2
C52 C53 C54 112.2(9)
C52 C53 H53A 109.2
C54 C53 H53A 109.2
C52 C53 H53B 109.2
C54 C53 H53B 109.2
H53A C53 H53B 107.9
C53 C54 C55 114.9(8)
C53 C54 H54A 108.5
C55 C54 H54A 108.5
C53 C54 H54B 108.5
C55 C54 H54B 108.5
H54A C54 H54B 107.5
C56 C55 C54 124.8(9)
C56 C55 Rh3 70.3(5)
C54 C55 Rh3 110.1(6)
C56 C55 H55 117.6
C54 C55 H55 117.6
Rh3 C55 H55 89.6
C55 C56 C57 126.1(9)
C55 C56 Rh3 72.0(5)
C57 C56 Rh3 109.2(6)
C55 C56 H56 116.9
C57 C56 H56 116.9
Rh3 C56 H56 88.8
C58 C57 C56 112.0(7)
C58 C57 H57A 109.2
C56 C57 H57A 109.2
C58 C57 H57B 109.2
C56 C57 H57B 109.2
H57A C57 H57B 107.9
C57 C58 C51 113.7(7)
C57 C58 H58A 108.8
C51 C58 H58A 108.8
C57 C58 H58B 108.8
C51 C58 H58B 108.8
H58A C58 H58B 107.7
C2S C1S C6S 120.0
C2S C1S C7S 120.0(11)
C6S C1S C7S 119.9(11)
C3S C2S C1S 120.0
C3S C2S H2S 120.0
C1S C2S H2S 120.0
C2S C3S C4S 120.0
C2S C3S H3S 120.0
C4S C3S H3S 120.0
C5S C4S C3S 120.0
C5S C4S H4S 120.0
C3S C4S H4S 120.0
C4S C5S C6S 120.0
C4S C5S H5S 120.0
C6S C5S H5S 120.0
C5S C6S C1S 120.0
C5S C6S H6S 120.0
C1S C6S H6S 120.0
C9S C8S C13S 120.0
C9S C8S C14S 123.5(16)
C13S C8S C14S 116.2(16)
C10S C9S C8S 120.0
C10S C9S H9S 120.0
C8S C9S H9S 120.0
C9S C10S C11S 120.0
C9S C10S H10S 120.0
C11S C10S H10S 120.0
C12S C11S C10S 120.0
C12S C11S H11S 120.0
C10S C11S H11S 120.0
C13S C12S C11S 120.0
C13S C12S H12S 120.0
C11S C12S H12S 120.0
C12S C13S C8S 120.0
C12S C13S H13S 120.0
C8S C13S H13S 120.0

loop_
_geom_bond_atom_site_label_1
_geom_bond_atom_site_label_2
_geom_bond_distance
Rh1 O2 2.038(5)
Rh1 O1 2.040(5)
Rh1 C17 2.100(8)
Rh1 C13 2.108(7)
Rh1 C14 2.123(7)
Rh1 C18 2.146(8)
Rh2 O4 2.031(5)
Rh2 O3 2.043(4)
Rh2 C36 2.106(7)
Rh2 C32 2.110(8)
Rh2 C33 2.127(8)
Rh2 C37 2.132(7)
Rh3 O5 2.020(5)
Rh3 O6 2.029(5)
Rh3 C56 2.103(8)
Rh3 C52 2.112(8)
Rh3 C51 2.115(7)
Rh3 C55 2.124(8)
Si1 C1 1.870(7)
Si1 C21 1.870(6)
Si1 C2 1.875(7)
Si1 C40 1.880(7)
O1 C9 1.283(8)
O2 C11 1.281(8)
O3 C28 1.286(8)
O4 C30 1.281(9)
O5 C47 1.280(8)
O6 C49 1.290(8)
C1 H1A 0.9800
C1 H1B 0.9800
C1 H1C 0.9800
C2 C3 1.395(9)
C2 C7 1.399(9)
C3 C4 1.384(9)
C3 H3 0.9500
C4 C5 1.385(9)
C4 H4 0.9500
C5 C6 1.390(9)
C5 C10 1.498(9)
C6 C7 1.379(9)
C6 H6 0.9500
C7 H7 0.9500
C8 C9 1.504(10)
C8 H8A 0.9800
C8 H8B 0.9800
C8 H8C 0.9800
C9 C10 1.409(9)
C10 C11 1.398(10)
C11 C12 1.508(9)
C12 H12A 0.9800
C12 H12B 0.9800
C12 H12C 0.9800
C13 C14 1.388(10)
C13 C20 1.470(11)
C13 H13 0.9500
C14 C15 1.509(10)
C14 H14 0.9500
C15 C16 1.513(11)
C15 H15A 0.9900
C15 H15B 0.9900
C16 C17 1.537(11)
C16 H16A 0.9900
C16 H16B 0.9900
C17 C18 1.414(12)
C17 H17 0.9500
C18 C19 1.517(12)
C18 H18 0.9500
C19 C20 1.503(13)
C19 H19A 0.9900
C19 H19B 0.9900
C20 H20A 0.9900
C20 H20B 0.9900
C21 C26 1.382(9)
C21 C22 1.397(9)
C22 C23 1.386(9)
C22 H22 0.9500
C23 C24 1.387(9)
C23 H23 0.9500
C24 C25 1.380(9)
C24 C29 1.508(9)
C25 C26 1.383(9)
C25 H25 0.9500
C26 H26 0.9500
C27 C28 1.496(9)
C27 H27A 0.9800
C27 H27B 0.9800
C27 H27C 0.9800
C28 C29 1.395(9)
C29 C30 1.400(10)
C30 C31 1.505(11)
C31 H31A 0.9800
C31 H31B 0.9800
C31 H31C 0.9800
C32 C33 1.380(12)
C32 C39 1.513(12)
C32 H32 0.9500
C33 C34 1.542(14)
C33 H33 0.9500
C34 C35 1.507(15)
C34 H34A 0.9900
C34 H34B 0.9900
C35 C36 1.430(13)
C35 H35A 0.9900
C35 H35B 0.9900
C36 C37 1.363(12)
C36 H36 0.9500
C37 C38 1.502(13)
C37 H37 0.9500
C38 C39 1.448(13)
C38 H38A 0.9900
C38 H38B 0.9900
C39 H39A 0.9900
C39 H39B 0.9900
C40 C45 1.393(9)
C40 C41 1.404(9)
C41 C42 1.389(10)
C41 H41 0.9500
C42 C43 1.378(10)
C42 H42 0.9500
C43 C44 1.372(9)
C43 C48 1.518(9)
C44 C45 1.375(9)
C44 H44 0.9500
C45 H45 0.9500
C46 C47 1.507(10)
C46 H46A 0.9800
C46 H46B 0.9800
C46 H46C 0.9800
C47 C48 1.414(9)
C48 C49 1.387(10)
C49 C50 1.512(10)
C50 H50A 0.9800
C50 H50B 0.9800
C50 H50C 0.9800
C51 C52 1.393(11)
C51 C58 1.503(11)
C51 H51 0.9500
C52 C53 1.494(13)
C52 H52 0.9500
C53 C54 1.511(14)
C53 H53A 0.9900
C53 H53B 0.9900
C54 C55 1.544(13)
C54 H54A 0.9900
C54 H54B 0.9900
C55 C56 1.368(13)
C55 H55 0.9500
C56 C57 1.532(12)
C56 H56 0.9500
C57 C58 1.503(12)
C57 H57A 0.9900
C57 H57B 0.9900
C58 H58A 0.9900
C58 H58B 0.9900
C1S C2S 1.3900
C1S C6S 1.3900
C1S C7S 1.438(19)
C2S C3S 1.3900
C2S H2S 0.9500
C3S C4S 1.3900
C3S H3S 0.9500
C4S C5S 1.3900
C4S H4S 0.9500
C5S C6S 1.3900
C5S H5S 0.9500
C6S H6S 0.9500
C8S C9S 1.3900
C8S C13S 1.3900
C8S C14S 1.39(3)
C9S C10S 1.3900
C9S H9S 0.9500
C10S C11S 1.3900
C10S H10S 0.9500
C11S C12S 1.3900
C11S H11S 0.9500
C12S C13S 1.3900
C12S H12S 0.9500
C13S H13S 0.9500

loop_
_geom_torsion_atom_site_label_1
_geom_torsion_atom_site_label_2
_geom_torsion_atom_site_label_3
_geom_torsion_atom_site_label_4
_geom_torsion
O2 Rh1 O1 C9 -1.2(5)
C17 Rh1 O1 C9 -86.5(9)
C13 Rh1 O1 C9 158.8(5)
C14 Rh1 O1 C9 -163.1(5)
C18 Rh1 O1 C9 97.3(9)
O1 Rh1 O2 C11 -3.0(6)
C17 Rh1 O2 C11 158.8(6)
C13 Rh1 O2 C11 -91.0(10)
C14 Rh1 O2 C11 97.1(10)
C18 Rh1 O2 C11 -162.6(6)
O4 Rh2 O3 C28 2.9(6)
C36 Rh2 O3 C28 -82.8(11)
C32 Rh2 O3 C28 165.8(6)
C33 Rh2 O3 C28 -156.2(6)
C37 Rh2 O3 C28 99.0(10)
O3 Rh2 O4 C30 -5.1(7)
C36 Rh2 O4 C30 156.2(7)
C32 Rh2 O4 C30 -96.6(11)
C33 Rh2 O4 C30 90.4(10)
C37 Rh2 O4 C30 -166.4(7)
O6 Rh3 O5 C47 -3.3(6)
C56 Rh3 O5 C47 -93.9(9)
C52 Rh3 O5 C47 153.6(7)
C51 Rh3 O5 C47 -167.9(7)
C55 Rh3 O5 C47 94.7(13)
O5 Rh3 O6 C49 4.7(6)
C56 Rh3 O6 C49 161.3(7)
C52 Rh3 O6 C49 -82.8(10)
C51 Rh3 O6 C49 97.2(12)
C55 Rh3 O6 C49 -160.9(7)
C1 Si1 C2 C3 -130.4(6)
C21 Si1 C2 C3 -8.5(6)
C40 Si1 C2 C3 109.3(6)
C1 Si1 C2 C7 55.9(6)
C21 Si1 C2 C7 177.9(5)
C40 Si1 C2 C7 -64.4(6)
C7 C2 C3 C4 2.0(10)
Si1 C2 C3 C4 -171.9(5)
C2 C3 C4 C5 0.4(11)
C3 C4 C5 C6 -2.7(10)
C3 C4 C5 C10 174.0(6)
C4 C5 C6 C7 2.5(10)
C10 C5 C6 C7 -174.2(6)
C5 C6 C7 C2 -0.1(10)
C3 C2 C7 C6 -2.2(10)
Si1 C2 C7 C6 171.9(5)
Rh1 O1 C9 C10 4.9(9)
Rh1 O1 C9 C8 -173.2(5)
O1 C9 C10 C11 -4.7(11)
C8 C9 C10 C11 173.3(7)
O1 C9 C10 C5 178.6(6)
C8 C9 C10 C5 -3.4(9)
C4 C5 C10 C11 -86.2(8)
C6 C5 C10 C11 90.4(8)
C4 C5 C10 C9 90.7(8)
C6 C5 C10 C9 -92.7(8)
Rh1 O2 C11 C10 4.1(11)
Rh1 O2 C11 C12 -178.1(5)
C9 C10 C11 O2 -0.2(12)
C5 C10 C11 O2 176.4(7)
C9 C10 C11 C12 -178.0(7)
C5 C10 C11 C12 -1.3(10)
O2 Rh1 C13 C14 -175.9(6)
O1 Rh1 C13 C14 96.0(5)
C17 Rh1 C13 C14 -67.3(5)
C18 Rh1 C13 C14 -102.3(5)
O2 Rh1 C13 C20 -54.4(11)
O1 Rh1 C13 C20 -142.4(6)
C17 Rh1 C13 C20 54.3(6)
C14 Rh1 C13 C20 121.6(8)
C18 Rh1 C13 C20 19.3(6)
C20 C13 C14 C15 -0.7(11)
Rh1 C13 C14 C15 104.4(7)
C20 C13 C14 Rh1 -105.1(8)
O2 Rh1 C14 C13 175.6(7)
O1 Rh1 C14 C13 -84.8(5)
C17 Rh1 C14 C13 113.1(5)
C18 Rh1 C14 C13 74.9(5)
O2 Rh1 C14 C15 55.5(11)
O1 Rh1 C14 C15 155.2(5)
C17 Rh1 C14 C15 -6.9(6)
C13 Rh1 C14 C15 -120.0(8)
C18 Rh1 C14 C15 -45.2(6)
C13 C14 C15 C16 -90.6(9)
Rh1 C14 C15 C16 -9.7(9)
C14 C15 C16 C17 28.4(11)
C15 C16 C17 C18 48.2(12)
C15 C16 C17 Rh1 -33.2(9)
O2 Rh1 C17 C18 96.5(5)
O1 Rh1 C17 C18 -177.9(7)
C13 Rh1 C17 C18 -64.5(5)
C14 Rh1 C17 C18 -99.7(5)
O2 Rh1 C17 C16 -142.3(6)
O1 Rh1 C17 C16 -56.7(11)
C13 Rh1 C17 C16 56.7(6)
C14 Rh1 C17 C16 21.5(6)
C18 Rh1 C17 C16 121.2(8)
C16 C17 C18 C19 0.9(13)
Rh1 C17 C18 C19 102.6(8)
C16 C17 C18 Rh1 -101.7(8)
O2 Rh1 C18 C17 -84.0(5)
O1 Rh1 C18 C17 178.1(6)
C13 Rh1 C18 C17 115.3(5)
C14 Rh1 C18 C17 78.0(5)
O2 Rh1 C18 C19 157.2(6)
O1 Rh1 C18 C19 59.3(11)
C17 Rh1 C18 C19 -118.8(8)
C13 Rh1 C18 C19 -3.5(6)
C14 Rh1 C18 C19 -40.8(7)
C17 C18 C19 C20 -90.7(11)
Rh1 C18 C19 C20 -12.4(10)
C14 C13 C20 C19 51.1(11)
Rh1 C13 C20 C19 -31.7(9)
C18 C19 C20 C13 28.8(11)
C1 Si1 C21 C26 -137.5(5)
C2 Si1 C21 C26 100.3(5)
C40 Si1 C21 C26 -14.8(6)
C1 Si1 C21 C22 45.5(7)
C2 Si1 C21 C22 -76.8(6)
C40 Si1 C21 C22 168.1(6)
C26 C21 C22 C23 0.7(10)
Si1 C21 C22 C23 177.8(6)
C21 C22 C23 C24 0.6(12)
C22 C23 C24 C25 -1.2(11)
C22 C23 C24 C29 177.1(7)
C23 C24 C25 C26 0.4(11)
C29 C24 C25 C26 -177.9(7)
C22 C21 C26 C25 -1.5(10)
Si1 C21 C26 C25 -178.7(5)
C24 C25 C26 C21 1.0(11)
Rh2 O3 C28 C29 1.8(10)
Rh2 O3 C28 C27 -178.8(5)
O3 C28 C29 C30 -6.3(12)
C27 C28 C29 C30 174.3(7)
O3 C28 C29 C24 179.5(6)
C27 C28 C29 C24 0.0(10)
C25 C24 C29 C28 92.3(8)
C23 C24 C29 C28 -85.9(8)
C25 C24 C29 C30 -82.4(9)
C23 C24 C29 C30 99.4(8)
Rh2 O4 C30 C29 2.9(13)
Rh2 O4 C30 C31 -176.5(7)
C28 C29 C30 O4 3.8(13)
C24 C29 C30 O4 178.0(8)
C28 C29 C30 C31 -176.9(8)
C24 C29 C30 C31 -2.7(11)
O4 Rh2 C32 C33 -175.9(7)
O3 Rh2 C32 C33 92.8(5)
C36 Rh2 C32 C33 -69.7(6)
C37 Rh2 C32 C33 -104.6(6)
O4 Rh2 C32 C39 -55.6(11)
O3 Rh2 C32 C39 -146.8(6)
C36 Rh2 C32 C39 50.7(6)
C33 Rh2 C32 C39 120.4(8)
C37 Rh2 C32 C39 15.8(6)
C39 C32 C33 C34 -3.3(14)
Rh2 C32 C33 C34 100.5(8)
C39 C32 C33 Rh2 -103.8(8)
O4 Rh2 C33 C32 176.7(6)
O3 Rh2 C33 C32 -88.4(5)
C36 Rh2 C33 C32 109.7(5)
C37 Rh2 C33 C32 73.4(6)
O4 Rh2 C33 C34 57.1(10)
O3 Rh2 C33 C34 152.1(6)
C36 Rh2 C33 C34 -9.8(6)
C32 Rh2 C33 C34 -119.5(8)
C37 Rh2 C33 C34 -46.1(6)
C32 C33 C34 C35 -80.3(11)
Rh2 C33 C34 C35 -1.8(10)
C33 C34 C35 C36 19.2(13)
C34 C35 C36 C37 57.9(12)
C34 C35 C36 Rh2 -27.4(11)
O4 Rh2 C36 C37 95.2(6)
O3 Rh2 C36 C37 -179.0(7)
C32 Rh2 C36 C37 -68.4(6)
C33 Rh2 C36 C37 -104.0(6)
O4 Rh2 C36 C35 -139.7(8)
O3 Rh2 C36 C35 -53.9(13)
C32 Rh2 C36 C35 56.8(8)
C33 Rh2 C36 C35 21.1(8)
C37 Rh2 C36 C35 125.2(10)
C35 C36 C37 C38 -2.2(14)
Rh2 C36 C37 C38 103.7(8)
C35 C36 C37 Rh2 -105.9(10)
O4 Rh2 C37 C36 -85.4(6)
O3 Rh2 C37 C36 179.0(7)
C32 Rh2 C37 C36 110.8(6)
C33 Rh2 C37 C36 74.2(6)
O4 Rh2 C37 C38 155.0(7)
O3 Rh2 C37 C38 59.5(12)
C36 Rh2 C37 C38 -119.6(10)
C32 Rh2 C37 C38 -8.7(7)
C33 Rh2 C37 C38 -45.4(8)
C36 C37 C38 C39 -80.6(12)
Rh2 C37 C38 C39 -0.3(12)
C37 C38 C39 C32 14.0(13)
C33 C32 C39 C38 60.9(12)
Rh2 C32 C39 C38 -20.9(10)
C1 Si1 C40 C45 -135.5(5)
C21 Si1 C40 C45 101.8(5)
C2 Si1 C40 C45 -14.7(6)
C1 Si1 C40 C41 43.9(6)
C21 Si1 C40 C41 -78.8(6)
C2 Si1 C40 C41 164.7(5)
C45 C40 C41 C42 2.9(10)
Si1 C40 C41 C42 -176.5(5)
C40 C41 C42 C43 1.0(11)
C41 C42 C43 C44 -4.0(10)
C41 C42 C43 C48 173.0(6)
C42 C43 C44 C45 3.2(10)
C48 C43 C44 C45 -173.9(6)
C43 C44 C45 C40 0.8(10)
C41 C40 C45 C44 -3.8(9)
Si1 C40 C45 C44 175.7(5)
Rh3 O5 C47 C48 1.1(11)
Rh3 O5 C47 C46 178.7(5)
O5 C47 C48 C49 1.3(13)
C46 C47 C48 C49 -176.1(7)
O5 C47 C48 C43 -173.8(7)
C46 C47 C48 C43 8.8(11)
C44 C43 C48 C49 -80.1(9)
C42 C43 C48 C49 102.9(8)
C44 C43 C48 C47 95.2(8)
C42 C43 C48 C47 -81.7(9)
Rh3 O6 C49 C48 -4.2(12)
Rh3 O6 C49 C50 176.5(5)
C47 C48 C49 O6 0.4(13)
C43 C48 C49 O6 175.3(7)
C47 C48 C49 C50 179.6(8)
C43 C48 C49 C50 -5.5(11)
O5 Rh3 C51 C52 -87.8(5)
O6 Rh3 C51 C52 -180.0(9)
C56 Rh3 C51 C52 114.9(6)
C55 Rh3 C51 C52 77.9(6)
O5 Rh3 C51 C58 151.3(7)
O6 Rh3 C51 C58 59.1(14)
C56 Rh3 C51 C58 -6.1(7)
C52 Rh3 C51 C58 -121.0(9)
C55 Rh3 C51 C58 -43.1(7)
C58 C51 C52 C53 1.4(13)
Rh3 C51 C52 C53 -102.5(9)
C58 C51 C52 Rh3 104.0(8)
O5 Rh3 C52 C51 92.5(5)
O6 Rh3 C52 C51 180.0(6)
C56 Rh3 C52 C51 -65.7(6)
C55 Rh3 C52 C51 -100.0(6)
O5 Rh3 C52 C53 -146.1(7)
O6 Rh3 C52 C53 -58.6(11)
C56 Rh3 C52 C53 55.8(8)
C51 Rh3 C52 C53 121.5(10)
C55 Rh3 C52 C53 21.5(8)
C51 C52 C53 C54 48.1(13)
Rh3 C52 C53 C54 -32.8(11)
C52 C53 C54 C55 28.5(14)
C53 C54 C55 C56 -89.7(12)
C53 C54 C55 Rh3 -10.2(12)
O5 Rh3 C55 C56 174.4(9)
O6 Rh3 C55 C56 -88.0(6)
C52 Rh3 C55 C56 114.8(6)
C51 Rh3 C55 C56 77.0(6)
O5 Rh3 C55 C54 53.4(16)
O6 Rh3 C55 C54 151.1(7)
C56 Rh3 C55 C54 -121.0(10)
C52 Rh3 C55 C54 -6.2(8)
C51 Rh3 C55 C54 -44.0(8)
C54 C55 C56 C57 0.3(14)
Rh3 C55 C56 C57 -101.0(9)
C54 C55 C56 Rh3 101.3(9)
O5 Rh3 C56 C55 -176.5(6)
O6 Rh3 C56 C55 93.1(6)
C52 Rh3 C56 C55 -65.9(6)
C51 Rh3 C56 C55 -100.8(6)
O5 Rh3 C56 C57 -53.6(10)
O6 Rh3 C56 C57 -144.0(7)
C52 Rh3 C56 C57 57.0(7)
C51 Rh3 C56 C57 22.1(7)
C55 Rh3 C56 C57 122.9(9)
C55 C56 C57 C58 46.4(13)
Rh3 C56 C57 C58 -34.9(10)
C56 C57 C58 C51 31.1(12)
C52 C51 C58 C57 -93.3(11)
Rh3 C51 C58 C57 -12.0(11)
C6S C1S C2S C3S 0.0
C7S C1S C2S C3S -178.7(13)
C1S C2S C3S C4S 0.0
C2S C3S C4S C5S 0.0
C3S C4S C5S C6S 0.0
C4S C5S C6S C1S 0.0
C2S C1S C6S C5S 0.0
C7S C1S C6S C5S 178.7(13)
C13S C8S C9S C10S 0.0
C14S C8S C9S C10S 173.4(18)
C8S C9S C10S C11S 0.0
C9S C10S C11S C12S 0.0
C10S C11S C12S C13S 0.0
C11S C12S C13S C8S 0.0
C9S C8S C13S C12S 0.0
C14S C8S C13S C12S -173.8(16)
